data_4513544
loop_
_publ_author_name
'Andreychuk, Nicholas R.'
'Allard, Sheena R.'
'Parent, Shawna L. M.'
'Assoud, Abdeljalil'
'MacKinnon, Craig D.'

_publ_section_title
;
 Not Too Big and Not Too Small: &#x201C;Goldilocks&#x201D; Anion Size for
 Three-Dimensional Metal--Organic Frameworks Containing Oligothiophene
 Dinitrile Ligands (C4H2S)n(CN)2(n= 1, 2, 3) Bridging Silver(I) Cations
;
_journal_issue 9
_journal_name_full 'Crystal Growth &amp; Design'
_journal_page_first 4377
_journal_paper_doi 10.1021/acs.cgd.5b00698
_journal_volume 15
_journal_year 2015
_chemical_formula_moiety 'C21 H14 Ag B F4 N2 S3'
_chemical_formula_sum 'C21 H14 Ag B F4 N2 S3'
_chemical_formula_weight 585.20
_chemical_name_systematic
;
 ?
;
_space_group_crystal_system monoclinic
_space_group_IT_number 14
_space_group_name_Hall '-P 2ybc'
_space_group_name_H-M_alt 'P 1 21/c 1'
_symmetry_space_group_name_Hall '-P 2ybc'
_symmetry_space_group_name_H-M 'P 1 21/c 1'
_atom_sites_solution_hydrogens geom
_audit_creation_method SHELXL-2014
_cell_angle_alpha 90
_cell_angle_beta 103.638(3)
_cell_angle_gamma 90
_cell_formula_units_Z 4
_cell_length_a 10.7643(19)
_cell_length_b 17.055(3)
_cell_length_c 12.542(2)
_cell_measurement_temperature 200(2)
_cell_measurement_theta_max 30
_cell_measurement_theta_min 1.5
_cell_volume 2237.6(7)
_computing_cell_refinement 'Bruker APEX II'
_computing_data_collection 'Bruker Kappa APEX II'
_computing_data_reduction 'Bruker APEX II'
_computing_molecular_graphics Mercury
_computing_structure_refinement 'SHELXL-2014 (Sheldrick, 2014)'
_computing_structure_solution 'SHELXL-2014 (Sheldrick, 2014'
_diffrn_ambient_temperature 200(2)
_diffrn_measured_fraction_theta_full 0.998
_diffrn_measured_fraction_theta_max 0.999
_diffrn_measurement_device_type 'Bruker Kappa APEX II'
_diffrn_measurement_method 'Omega and phi scan'
_diffrn_radiation_source 'fine-focus sealed tube'
_diffrn_radiation_type MoK\a
_diffrn_radiation_wavelength 0.71073
_diffrn_reflns_av_R_equivalents 0.0311
_diffrn_reflns_av_unetI/netI 0.0216
_diffrn_reflns_laue_measured_fraction_full 0.998
_diffrn_reflns_laue_measured_fraction_max 0.999
_diffrn_reflns_limit_h_max 13
_diffrn_reflns_limit_h_min -13
_diffrn_reflns_limit_k_max 21
_diffrn_reflns_limit_k_min -21
_diffrn_reflns_limit_l_max 15
_diffrn_reflns_limit_l_min -15
_diffrn_reflns_point_group_measured_fraction_full 0.998
_diffrn_reflns_point_group_measured_fraction_max 0.999
_diffrn_reflns_theta_full 25.000
_diffrn_reflns_theta_max 25.997
_diffrn_reflns_theta_min 2.915
_exptl_absorpt_coefficient_mu 1.226
_exptl_absorpt_correction_T_max 0.745987
_exptl_absorpt_correction_T_min 0.692492
_exptl_absorpt_correction_type multi-scan
_exptl_absorpt_process_details SADABS
_exptl_crystal_colour yellow
_exptl_crystal_density_diffrn 1.737
_exptl_crystal_description Block
_exptl_crystal_F_000 1160
_exptl_crystal_size_max 0.420
_exptl_crystal_size_mid 0.240
_exptl_crystal_size_min 0.020
_refine_diff_density_max 0.988
_refine_diff_density_min -0.557
_refine_diff_density_rms 0.098
_refine_ls_extinction_coef 0.00012(9)
_refine_ls_extinction_expression Fc^*^=kFc[1+0.001xFc^2^\l^3^/sin(2\q)]^-1/4^
_refine_ls_extinction_method SHELXL
_refine_ls_goodness_of_fit_ref 1.192
_refine_ls_hydrogen_treatment constr
_refine_ls_matrix_type full
_refine_ls_number_parameters 301
_refine_ls_number_reflns 4390
_refine_ls_number_restraints 6
_refine_ls_restrained_S_all 1.191
_refine_ls_R_factor_all 0.0638
_refine_ls_R_factor_gt 0.0571
_refine_ls_shift/su_max 0.001
_refine_ls_shift/su_mean 0.000
_refine_ls_structure_factor_coef Fsqd
_refine_ls_weighting_details 'w=1/[\s^2^(Fo^2^)+(0.0155P)^2^+8.1866P] where P=(Fo^2^+2Fc^2^)/3'
_refine_ls_weighting_scheme calc
_refine_ls_wR_factor_gt 0.1159
_refine_ls_wR_factor_ref 0.1185
_reflns_Friedel_coverage 0.000
_reflns_number_gt 3801
_reflns_number_total 4390
_reflns_threshold_expression 'I > 2\s(I)'
_cod_data_source_file cg5b00698_si_002.cif
_cod_data_source_block FigS1_3_AgBF4_C7H8
_cod_depositor_comments 'Adding full bibliography for 4513539--4513545.cif.'
_cod_original_cell_volume 2237.7(7)
_cod_database_code 4513544
_shelx_space_group_comment
;
The symmetry employed for this shelxl refinement is uniquely defined
by the following loop, which should always be used as a source of
symmetry information in preference to the above space-group names.
They are only intended as comments.
;
_shelx_estimated_absorpt_t_min 0.627
_shelx_estimated_absorpt_t_max 0.976
_shelxl_version_number 2014-3

loop_
_space_group_symop_operation_xyz
'x, y, z'
'-x, y+1/2, -z+1/2'
'-x, -y, -z'
'x, -y-1/2, z-1/2'

loop_
_atom_site_label
_atom_site_type_symbol
_atom_site_fract_x
_atom_site_fract_y
_atom_site_fract_z
_atom_site_U_iso_or_equiv
_atom_site_adp_type
_atom_site_occupancy
_atom_site_site_symmetry_order
_atom_site_calc_flag
_atom_site_refinement_flags_posn
_atom_site_refinement_flags_adp
_atom_site_refinement_flags_occupancy
_atom_site_disorder_assembly
_atom_site_disorder_group
Ag1A Ag -0.30749(6) -0.23876(13) -0.31906(5) 0.0504(4) Uani 0.735(5) 1 d . U P A 1
Ag1B Ag -0.3116(2) -0.2921(5) -0.31518(14) 0.0656(15) Uani 0.265(5) 1 d . U P A 2
N1 N -0.2073(4) -0.2615(3) -0.1556(3) 0.0467(11) Uani 1 1 d . . . . .
C1 C -0.1508(4) -0.2497(3) -0.0685(3) 0.0395(11) Uani 1 1 d . . . . .
C2 C -0.0795(4) -0.2318(3) 0.0395(3) 0.0397(11) Uani 1 1 d . . . . .
C3 C -0.0382(5) -0.1588(3) 0.0762(4) 0.0455(12) Uani 1 1 d . . . . .
H3A H -0.0565 -0.1134 0.0345 0.055 Uiso 1 1 calc R U . . .
C4 C 0.0353(5) -0.1607(3) 0.1849(4) 0.0428(12) Uani 1 1 d . . . . .
H4A H 0.0712 -0.1162 0.2228 0.051 Uiso 1 1 calc R U . . .
C5 C 0.0489(4) -0.2341(3) 0.2296(3) 0.0320(9) Uani 1 1 d . . . . .
S1 S -0.03041(11) -0.30314(8) 0.13755(8) 0.0400(3) Uani 1 1 d . . . . .
C6 C 0.1212(4) -0.2572(3) 0.3378(3) 0.0325(9) Uani 1 1 d . . . . .
S2 S 0.18764(11) -0.18515(7) 0.43051(8) 0.0348(3) Uani 1 1 d . . . . .
C7 C 0.2561(4) -0.2541(3) 0.5273(3) 0.0302(9) Uani 1 1 d . . . . .
C8 C 0.2272(5) -0.3280(3) 0.4887(4) 0.0422(11) Uani 1 1 d . . . . .
H8A H 0.2552 -0.3729 0.5293 0.051 Uiso 1 1 calc R U . . .
C9 C 0.1501(5) -0.3294(3) 0.3804(3) 0.0411(11) Uani 1 1 d . . . . .
H9A H 0.1221 -0.3754 0.3425 0.049 Uiso 1 1 calc R U . . .
C10 C 0.3335(4) -0.2281(3) 0.6316(3) 0.0300(9) Uani 1 1 d . . . . .
C11 C 0.3741(5) -0.1543(3) 0.6623(4) 0.0532(14) Uani 1 1 d . . . . .
H11A H 0.3538 -0.1109 0.6166 0.064 Uiso 1 1 calc R U . . .
C12 C 0.4496(6) -0.1499(3) 0.7701(4) 0.0562(15) Uani 1 1 d . . . . .
H12A H 0.4849 -0.1037 0.8034 0.067 Uiso 1 1 calc R U . . .
C13 C 0.4650(4) -0.2208(3) 0.8196(3) 0.0409(11) Uani 1 1 d . . . . .
S3 S 0.38806(12) -0.29390(8) 0.73585(9) 0.0408(3) Uani 1 1 d . . . . .
C14 C 0.5325(4) -0.2353(4) 0.9293(4) 0.0499(14) Uani 1 1 d . . . . .
N2 N 0.5865(4) -0.2466(4) 1.0185(3) 0.0653(15) Uani 1 1 d . . . . .
B1 B -0.2225(9) -0.0363(5) -0.2017(9) 0.081(3) Uani 1 1 d . . . . .
F1 F -0.2894(6) -0.0900(3) -0.2792(5) 0.135(2) Uani 1 1 d . . . . .
F2 F -0.1029(5) -0.0467(4) -0.1781(6) 0.168(3) Uani 1 1 d . . . . .
F3 F -0.2699(5) 0.0305(3) -0.2199(7) 0.174(3) Uani 1 1 d . . . . .
F4 F -0.2664(8) -0.0618(6) -0.1121(6) 0.214(4) Uani 1 1 d . . . . .
C15 C 0.3906(11) 0.0508(5) 0.6762(15) 0.116(4) Uani 1 1 d . . . . .
H15A H 0.4789 0.0570 0.6945 0.139 Uiso 1 1 calc R U . . .
C16 C 0.333(2) 0.0493(5) 0.5657(14) 0.192(8) Uani 1 1 d . . . . .
H16A H 0.3746 0.0537 0.5091 0.230 Uiso 1 1 calc R U . . .
C17 C 0.197(2) 0.0401(7) 0.5521(16) 0.178(9) Uani 1 1 d . . . . .
H17A H 0.1437 0.0394 0.4819 0.214 Uiso 1 1 calc R U . . .
C18 C 0.144(2) 0.0320(10) 0.643(3) 0.197(14) Uani 1 1 d . . . . .
H18A H 0.0553 0.0256 0.6265 0.236 Uiso 1 1 calc R U . . .
C19 C 0.197(2) 0.0322(9) 0.745(2) 0.177(9) Uani 1 1 d . . . . .
H19A H 0.1552 0.0257 0.8014 0.212 Uiso 1 1 calc R U . . .
C20 C 0.3350(19) 0.0444(5) 0.7584(12) 0.130(5) Uani 1 1 d . . . . .
C21 C 0.377(2) 0.0437(7) 0.8708(13) 0.237(10) Uani 1 1 d . . . . .
H21A H 0.3058 0.0378 0.9035 0.355 Uiso 1 1 calc R U . . .
H21B H 0.4355 0.0008 0.8925 0.355 Uiso 1 1 calc R U . . .
H21C H 0.4205 0.0921 0.8948 0.355 Uiso 1 1 calc R U . . .

loop_
_atom_site_aniso_label
_atom_site_aniso_U_11
_atom_site_aniso_U_22
_atom_site_aniso_U_33
_atom_site_aniso_U_23
_atom_site_aniso_U_13
_atom_site_aniso_U_12
Ag1A 0.0380(3) 0.0881(11) 0.0178(3) -0.0024(3) -0.0078(2) 0.0032(4)
Ag1B 0.0485(11) 0.118(4) 0.0199(8) -0.0016(11) -0.0123(6) 0.0024(13)
N1 0.035(2) 0.077(3) 0.0235(19) 0.0029(19) -0.0035(16) 0.001(2)
C1 0.026(2) 0.066(3) 0.023(2) 0.000(2) -0.0023(17) 0.001(2)
C2 0.028(2) 0.067(3) 0.020(2) 0.001(2) -0.0035(17) 0.000(2)
C3 0.048(3) 0.056(3) 0.027(2) 0.008(2) -0.005(2) 0.005(2)
C4 0.041(3) 0.054(3) 0.025(2) -0.001(2) -0.0078(19) -0.001(2)
C5 0.024(2) 0.052(3) 0.0164(18) -0.0015(18) -0.0010(15) 0.0005(19)
S1 0.0396(6) 0.0569(7) 0.0179(5) -0.0026(5) -0.0047(4) -0.0065(5)
C6 0.027(2) 0.050(3) 0.0176(18) -0.0032(18) -0.0004(16) -0.0046(19)
S2 0.0386(6) 0.0435(6) 0.0165(5) 0.0000(4) -0.0052(4) 0.0004(5)
C7 0.029(2) 0.043(2) 0.0158(18) 0.0007(17) 0.0003(15) 0.0009(18)
C8 0.050(3) 0.045(3) 0.024(2) 0.004(2) -0.008(2) -0.004(2)
C9 0.047(3) 0.046(3) 0.022(2) -0.0060(19) -0.0082(19) -0.009(2)
C10 0.027(2) 0.044(2) 0.0160(18) -0.0020(17) -0.0010(15) 0.0020(18)
C11 0.068(4) 0.044(3) 0.034(3) -0.001(2) -0.017(2) 0.001(3)
C12 0.068(4) 0.052(3) 0.037(3) -0.016(2) -0.012(3) 0.000(3)
C13 0.032(2) 0.068(3) 0.018(2) -0.006(2) -0.0046(17) 0.004(2)
S3 0.0423(7) 0.0513(7) 0.0213(5) 0.0067(5) -0.0075(5) 0.0005(5)
C14 0.029(2) 0.094(4) 0.023(2) -0.005(2) -0.0004(19) 0.007(3)
N2 0.036(2) 0.135(5) 0.020(2) -0.002(3) -0.0036(17) 0.002(3)
B1 0.065(5) 0.059(5) 0.106(7) 0.004(5) -0.003(5) 0.004(4)
F1 0.155(5) 0.091(4) 0.160(5) -0.036(4) 0.042(4) -0.032(3)
F2 0.064(3) 0.173(6) 0.255(8) 0.016(6) 0.011(4) 0.032(4)
F3 0.113(4) 0.061(3) 0.286(8) -0.008(4) -0.076(5) 0.019(3)
F4 0.168(7) 0.337(13) 0.123(5) 0.023(7) 0.007(5) -0.022(7)
C15 0.106(7) 0.042(4) 0.205(14) -0.013(7) 0.049(9) -0.009(4)
C16 0.31(3) 0.042(5) 0.174(14) -0.009(7) -0.043(15) 0.009(9)
C17 0.173(16) 0.059(6) 0.228(19) -0.017(9) -0.100(14) 0.019(9)
C18 0.127(15) 0.076(8) 0.39(5) 0.00(2) 0.06(2) 0.011(9)
C19 0.156(19) 0.065(7) 0.31(3) -0.008(13) 0.053(16) 0.034(10)
C20 0.197(15) 0.047(5) 0.120(9) -0.010(5) -0.012(9) 0.030(7)
C21 0.45(3) 0.083(8) 0.166(14) -0.010(9) 0.043(17) 0.070(13)

loop_
_atom_type_symbol
_atom_type_description
_atom_type_scat_dispersion_real
_atom_type_scat_dispersion_imag
_atom_type_scat_source
C C 0.0033 0.0016 'International Tables Vol C Tables 4.2.6.8 and 6.1.1.4'
H H 0.0000 0.0000 'International Tables Vol C Tables 4.2.6.8 and 6.1.1.4'
B B 0.0013 0.0007 'International Tables Vol C Tables 4.2.6.8 and 6.1.1.4'
N N 0.0061 0.0033 'International Tables Vol C Tables 4.2.6.8 and 6.1.1.4'
F F 0.0171 0.0103 'International Tables Vol C Tables 4.2.6.8 and 6.1.1.4'
S S 0.1246 0.1234 'International Tables Vol C Tables 4.2.6.8 and 6.1.1.4'
Ag Ag -0.8971 1.1015 'International Tables Vol C Tables 4.2.6.8 and 6.1.1.4'

loop_
_geom_angle_atom_site_label_1
_geom_angle_atom_site_label_2
_geom_angle_atom_site_label_3
_geom_angle
_geom_angle_site_symmetry_1
_geom_angle_site_symmetry_3
N2 Ag1A N1 162.5(2) 4_454 .
N1 Ag1B N2 148.3(5) . 4_454
C1 N1 Ag1A 159.1(5) . .
C1 N1 Ag1B 176.0(5) . .
N1 C1 C2 177.9(6) . .
C3 C2 C1 125.2(5) . .
C3 C2 S1 112.5(3) . .
C1 C2 S1 122.3(4) . .
C2 C3 C4 111.7(4) . .
C2 C3 H3A 124.1 . .
C4 C3 H3A 124.1 . .
C5 C4 C3 113.6(4) . .
C5 C4 H4A 123.2 . .
C3 C4 H4A 123.2 . .
C4 C5 C6 127.9(4) . .
C4 C5 S1 111.2(3) . .
C6 C5 S1 120.8(4) . .
C2 S1 C5 90.9(2) . .
C9 C6 C5 129.9(4) . .
C9 C6 S2 111.2(3) . .
C5 C6 S2 118.9(4) . .
C7 S2 C6 91.7(2) . .
C8 C7 C10 129.9(4) . .
C8 C7 S2 110.9(3) . .
C10 C7 S2 119.2(3) . .
C7 C8 C9 113.0(4) . .
C7 C8 H8A 123.5 . .
C9 C8 H8A 123.5 . .
C6 C9 C8 113.2(4) . .
C6 C9 H9A 123.4 . .
C8 C9 H9A 123.4 . .
C11 C10 C7 128.3(4) . .
C11 C10 S3 111.1(3) . .
C7 C10 S3 120.6(3) . .
C10 C11 C12 113.4(5) . .
C10 C11 H11A 123.3 . .
C12 C11 H11A 123.3 . .
C13 C12 C11 112.0(5) . .
C13 C12 H12A 124.0 . .
C11 C12 H12A 124.0 . .
C12 C13 C14 125.6(5) . .
C12 C13 S3 112.4(3) . .
C14 C13 S3 122.0(4) . .
C13 S3 C10 91.2(2) . .
N2 C14 C13 179.4(7) . .
C14 N2 Ag1A 176.5(6) . 4_657
C14 N2 Ag1B 153.1(6) . 4_657
F3 B1 F2 121.4(8) . .
F3 B1 F4 103.4(10) . .
F2 B1 F4 106.8(8) . .
F3 B1 F1 110.4(7) . .
F2 B1 F1 113.5(9) . .
F4 B1 F1 98.1(7) . .
C20 C15 C16 127.3(14) . .
C20 C15 H15A 116.3 . .
C16 C15 H15A 116.3 . .
C15 C16 C17 109.0(17) . .
C15 C16 H16A 125.5 . .
C17 C16 H16A 125.5 . .
C18 C17 C16 120.9(19) . .
C18 C17 H17A 119.5 . .
C16 C17 H17A 119.5 . .
C19 C18 C17 130(3) . .
C19 C18 H18A 114.9 . .
C17 C18 H18A 114.9 . .
C18 C19 C20 109(3) . .
C18 C19 H19A 125.7 . .
C20 C19 H19A 125.7 . .
C15 C20 C21 135(2) . .
C15 C20 C19 123.8(15) . .
C21 C20 C19 101(2) . .
C20 C21 H21A 109.5 . .
C20 C21 H21B 109.5 . .
H21A C21 H21B 109.5 . .
C20 C21 H21C 109.5 . .
H21A C21 H21C 109.5 . .
H21B C21 H21C 109.5 . .

loop_
_geom_bond_atom_site_label_1
_geom_bond_atom_site_label_2
_geom_bond_distance
_geom_bond_site_symmetry_2
Ag1A N2 2.102(4) 4_454
Ag1A N1 2.116(4) .
Ag1B N1 2.117(4) .
Ag1B N2 2.217(5) 4_454
N1 C1 1.136(5) .
C1 C2 1.424(6) .
C2 C3 1.365(7) .
C2 S1 1.722(5) .
C3 C4 1.406(6) .
C3 H3A 0.9300 .
C4 C5 1.365(7) .
C4 H4A 0.9300 .
C5 C6 1.450(5) .
C5 S1 1.727(4) .
C6 C9 1.349(7) .
C6 S2 1.727(4) .
S2 C7 1.725(4) .
C7 C8 1.360(6) .
C7 C10 1.444(5) .
C8 C9 1.415(6) .
C8 H8A 0.9300 .
C9 H9A 0.9300 .
C10 C11 1.358(7) .
C10 S3 1.718(4) .
C11 C12 1.405(6) .
C11 H11A 0.9300 .
C12 C13 1.351(7) .
C12 H12A 0.9300 .
C13 C14 1.418(6) .
C13 S3 1.712(5) .
C14 N2 1.149(6) .
N2 Ag1A 2.102(4) 4_657
N2 Ag1B 2.217(5) 4_657
B1 F3 1.248(9) .
B1 F2 1.264(9) .
B1 F4 1.388(12) .
B1 F1 1.403(10) .
C15 C20 1.313(16) .
C15 C16 1.379(16) .
C15 H15A 0.9300 .
C16 C17 1.44(2) .
C16 H16A 0.9300 .
C17 C18 1.40(2) .
C17 H17A 0.9300 .
C18 C19 1.27(3) .
C18 H18A 0.9300 .
C19 C20 1.47(2) .
C19 H19A 0.9300 .
C20 C21 1.376(17) .
C21 H21A 0.9600 .
C21 H21B 0.9600 .
C21 H21C 0.9600 .
